data_1517359
loop_
_publ_author_name
'Xue, Ya-Xin'
'Chen, Jia-Li'
'Jiang, Zhi-Qiang'
'Yu, Zhipeng'
'Liu, Na'
'Yin, Jun'
'Zhu, Yuan-Yuan'
'Wu, Zong-Quan'

_publ_section_title
;
 Living polymerization of arylisocyanide initiated by the phenylethynyl
 palladium(ii) complex
;
_journal_issue 22
_journal_name_full 'Polym. Chem.'
_journal_page_first 6435
_journal_paper_doi 10.1039/C4PY01023J
_journal_volume 5
_journal_year 2014
_chemical_formula_moiety C20H35ClP2Pd
_chemical_formula_sum 'C20 H35 Cl P2 Pd'
_chemical_formula_weight 479.27
_chemical_name_common 'Pd-alkyne cat'
_chemical_name_systematic
; 
 ? 
;
_space_group_IT_number 33
_symmetry_cell_setting orthorhombic
_symmetry_space_group_name_Hall 'P 2c -2n'
_symmetry_space_group_name_H-M 'P n a 21'
_atom_sites_solution_hydrogens geom
_atom_sites_solution_primary direct
_atom_sites_solution_secondary difmap
_audit_creation_method SHELXL-97
_cell_angle_alpha 90.00
_cell_angle_beta 90.00
_cell_angle_gamma 90.00
_cell_formula_units_Z 4
_cell_length_a 23.6604(11)
_cell_length_b 9.3856(4)
_cell_length_c 10.4813(5)
_cell_measurement_reflns_used 3650
_cell_measurement_temperature 180(2)
_cell_measurement_theta_max 28.0400
_cell_measurement_theta_min 3.3820
_cell_volume 2327.55(18)
_computing_cell_refinement
;
CrysAlisPro, Agilent Technologies,
Version 1.171.36.21 (release 14-08-2012 CrysAlis171 .NET)
(compiled Sep 14 2012,17:21:16)
;
_computing_data_collection
;
CrysAlisPro, Agilent Technologies,
Version 1.171.36.21 (release 14-08-2012 CrysAlis171 .NET)
(compiled Sep 14 2012,17:21:16)
;
_computing_data_reduction
;
CrysAlisPro, Agilent Technologies,
Version 1.171.36.21 (release 14-08-2012 CrysAlis171 .NET)
(compiled Sep 14 2012,17:21:16)
;
_computing_molecular_graphics
;
O. V. Dolomanov, L. J. Bourhis, R. J. Gildea, J. A. K. Howard and H. Puschmann,
OLEX2: a complete structure solution, refinement and analysis program.
J. Appl. Cryst. (2009). 42, 339-341.
;
_computing_publication_material 'SHELX-97 (Sheldrick, 1997)'
_computing_structure_refinement 'SHELXL-97 (Sheldrick, 1997)'
_computing_structure_solution 'SHELXS-97 (Sheldrick, 1990)'
_diffrn_ambient_temperature 180(2)
_diffrn_detector_area_resol_mean 10.3914
_diffrn_measured_fraction_theta_full 0.984
_diffrn_measured_fraction_theta_max 0.984
_diffrn_measurement_device_type 'SuperNova, Dual, Cu at zero, Atlas'
_diffrn_measurement_method '\w scans'
_diffrn_radiation_monochromator mirror
_diffrn_radiation_source 'SuperNova (Mo) X-ray Source''
_diffrn_radiation_type MoK\a
_diffrn_radiation_wavelength 0.71073
_diffrn_reflns_av_R_equivalents 0.0323
_diffrn_reflns_av_sigmaI/netI 0.0465
_diffrn_reflns_limit_h_max 28
_diffrn_reflns_limit_h_min -25
_diffrn_reflns_limit_k_max 11
_diffrn_reflns_limit_k_min -8
_diffrn_reflns_limit_l_max 9
_diffrn_reflns_limit_l_min -12
_diffrn_reflns_number 7787
_diffrn_reflns_theta_full 26.02
_diffrn_reflns_theta_max 26.02
_diffrn_reflns_theta_min 2.91
_diffrn_standards_decay_% none
_exptl_absorpt_coefficient_mu 1.050
_exptl_absorpt_correction_T_max 1.00000
_exptl_absorpt_correction_T_min 0.86938
_exptl_absorpt_correction_type multi-scan
_exptl_absorpt_process_details
;
CrysAlisPro, Agilent Technologies,
Version 1.171.36.32 (release 02-08-2013 CrysAlis171 .NET)
(compiled Aug  2 2013,16:46:58)
Empirical absorption correction using spherical harmonics,
 implemented in SCALE3 ABSPACK scaling algorithm.
;
_exptl_crystal_colour colourless
_exptl_crystal_density_diffrn 1.368
_exptl_crystal_density_method 'not measured'
_exptl_crystal_description block
_exptl_crystal_F_000 992
_exptl_crystal_size_max 0.25
_exptl_crystal_size_mid 0.22
_exptl_crystal_size_min 0.12
_refine_diff_density_max 0.328
_refine_diff_density_min -0.402
_refine_diff_density_rms 0.070
_refine_ls_abs_structure_details 'Flack H D (1983), Acta Cryst. A39, 876-881'
_refine_ls_abs_structure_Flack 0.00(3)
_refine_ls_extinction_method none
_refine_ls_goodness_of_fit_ref 1.045
_refine_ls_hydrogen_treatment constr
_refine_ls_matrix_type full
_refine_ls_number_parameters 223
_refine_ls_number_reflns 3646
_refine_ls_number_restraints 1
_refine_ls_restrained_S_all 1.045
_refine_ls_R_factor_all 0.0374
_refine_ls_R_factor_gt 0.0284
_refine_ls_shift/su_max 0.001
_refine_ls_shift/su_mean 0.000
_refine_ls_structure_factor_coef Fsqd
_refine_ls_weighting_details 'calc w=1/[\s^2^(Fo^2^)+(0.0178P)^2^+0.0000P] where P=(Fo^2^+2Fc^2^)/3'
_refine_ls_weighting_scheme calc
_refine_ls_wR_factor_gt 0.0500
_refine_ls_wR_factor_ref 0.0552
_reflns_number_gt 3228
_reflns_number_total 3646
_reflns_threshold_expression >2sigma(I)
_cod_data_source_file c4py01023j2.cif
_cod_data_source_block a
_cod_depositor_comments 'Adding full bibliography for 1517359.cif.'
_cod_original_sg_symbol_H-M Pna2(1)
_cod_database_code 1517359

loop_
_symmetry_equiv_pos_as_xyz
'x, y, z'
'-x, -y, z+1/2'
'x+1/2, -y+1/2, z'
'-x+1/2, y+1/2, z+1/2'

loop_
_atom_site_label
_atom_site_type_symbol
_atom_site_fract_x
_atom_site_fract_y
_atom_site_fract_z
_atom_site_U_iso_or_equiv
_atom_site_adp_type
_atom_site_occupancy
_atom_site_symmetry_multiplicity
_atom_site_calc_flag
_atom_site_refinement_flags
C1 C 0.42652(16) 0.7598(3) 0.5578(5) 0.0269(10) Uani 1 1 d .
C2 C 0.46803(17) 0.6868(4) 0.5412(4) 0.0290(12) Uani 1 1 d .
C3 C 0.51961(18) 0.6092(3) 0.5201(4) 0.0286(11) Uani 1 1 d .
C4 C 0.56382(17) 0.6153(4) 0.6061(4) 0.0331(13) Uani 1 1 d .
H4 H 0.5598 0.6700 0.6818 0.040 Uiso 1 1 calc R
C5 C 0.61391(17) 0.5431(4) 0.5834(7) 0.0434(11) Uani 1 1 d .
H5 H 0.6439 0.5491 0.6433 0.052 Uiso 1 1 calc R
C6 C 0.6203(2) 0.4630(5) 0.4753(6) 0.0474(13) Uani 1 1 d .
H6 H 0.6545 0.4122 0.4609 0.057 Uiso 1 1 calc R
C7 C 0.5774(2) 0.4564(5) 0.3880(5) 0.0423(12) Uani 1 1 d .
H7 H 0.5823 0.4028 0.3119 0.051 Uiso 1 1 calc R
C8 C 0.5273(2) 0.5267(4) 0.4096(5) 0.0356(11) Uani 1 1 d .
H8 H 0.4976 0.5195 0.3490 0.043 Uiso 1 1 calc R
C9 C 0.41201(17) 1.2299(3) 0.5873(6) 0.0352(11) Uani 1 1 d .
H9A H 0.3721 1.2617 0.5903 0.042 Uiso 1 1 calc R
H9B H 0.4351 1.3012 0.6334 0.042 Uiso 1 1 calc R
C10 C 0.4311(2) 1.2231(5) 0.4500(5) 0.0496(14) Uani 1 1 d .
H10A H 0.4709 1.1943 0.4466 0.074 Uiso 1 1 calc R
H10B H 0.4268 1.3172 0.4105 0.074 Uiso 1 1 calc R
H10C H 0.4081 1.1536 0.4036 0.074 Uiso 1 1 calc R
C11 C 0.49329(17) 1.0200(4) 0.6754(5) 0.0372(11) Uani 1 1 d .
H11A H 0.4989 0.9373 0.7326 0.045 Uiso 1 1 calc R
H11B H 0.5060 0.9912 0.5892 0.045 Uiso 1 1 calc R
C12 C 0.5314(2) 1.1413(5) 0.7215(6) 0.0604(16) Uani 1 1 d .
H12A H 0.5272 1.2234 0.6645 0.091 Uiso 1 1 calc R
H12B H 0.5708 1.1095 0.7212 0.091 Uiso 1 1 calc R
H12C H 0.5205 1.1686 0.8083 0.091 Uiso 1 1 calc R
C13 C 0.3966(2) 1.0972(4) 0.8307(5) 0.0364(11) Uani 1 1 d .
H13A H 0.4252 1.1599 0.8705 0.044 Uiso 1 1 calc R
H13B H 0.3604 1.1501 0.8286 0.044 Uiso 1 1 calc R
C14 C 0.3893(2) 0.9656(5) 0.9129(5) 0.0536(14) Uani 1 1 d .
H14A H 0.3594 0.9053 0.8769 0.080 Uiso 1 1 calc R
H14B H 0.3788 0.9942 0.9997 0.080 Uiso 1 1 calc R
H14C H 0.4248 0.9122 0.9154 0.080 Uiso 1 1 calc R
C15 C 0.26606(17) 0.7675(4) 0.3486(4) 0.0286(10) Uani 1 1 d .
H15A H 0.2415 0.6884 0.3196 0.034 Uiso 1 1 calc R
H15B H 0.2414 0.8497 0.3691 0.034 Uiso 1 1 calc R
C16 C 0.30601(19) 0.8090(4) 0.2404(5) 0.0378(11) Uani 1 1 d .
H16A H 0.3281 0.8927 0.2658 0.057 Uiso 1 1 calc R
H16B H 0.2840 0.8316 0.1639 0.057 Uiso 1 1 calc R
H16C H 0.3316 0.7295 0.2221 0.057 Uiso 1 1 calc R
C17 C 0.24756(18) 0.6740(4) 0.6056(4) 0.0356(14) Uani 1 1 d .
H17A H 0.2232 0.7591 0.6154 0.043 Uiso 1 1 calc R
H17B H 0.2238 0.5955 0.5723 0.043 Uiso 1 1 calc R
C18 C 0.2709(2) 0.6318(4) 0.7358(5) 0.0450(13) Uani 1 1 d .
H18A H 0.2950 0.5475 0.7266 0.068 Uiso 1 1 calc R
H18B H 0.2395 0.6100 0.7936 0.068 Uiso 1 1 calc R
H18C H 0.2931 0.7106 0.7708 0.068 Uiso 1 1 calc R
C19 C 0.33500(18) 0.5414(4) 0.4516(5) 0.0327(11) Uani 1 1 d .
H19A H 0.3640 0.5574 0.3851 0.039 Uiso 1 1 calc R
H19B H 0.3546 0.5049 0.5283 0.039 Uiso 1 1 calc R
C20 C 0.2947(2) 0.4267(4) 0.4044(5) 0.0401(12) Uani 1 1 d .
H20A H 0.2660 0.4080 0.4698 0.060 Uiso 1 1 calc R
H20B H 0.3158 0.3391 0.3869 0.060 Uiso 1 1 calc R
H20C H 0.2761 0.4592 0.3260 0.060 Uiso 1 1 calc R
Cl1 Cl 0.28380(4) 1.04122(9) 0.58562(16) 0.0326(2) Uani 1 1 d .
P1 P 0.41812(4) 1.05820(10) 0.66800(11) 0.0258(2) Uani 1 1 d .
P2 P 0.30315(4) 0.71300(10) 0.49145(12) 0.0246(2) Uani 1 1 d .
Pd1 Pd 0.361697(10) 0.88619(2) 0.57433(5) 0.02164(8) Uani 1 1 d .

loop_
_atom_site_aniso_label
_atom_site_aniso_U_11
_atom_site_aniso_U_22
_atom_site_aniso_U_33
_atom_site_aniso_U_23
_atom_site_aniso_U_13
_atom_site_aniso_U_12
C1 0.032(2) 0.0249(17) 0.024(3) 0.004(2) 0.000(2) -0.0018(15)
C2 0.031(2) 0.0265(19) 0.030(4) 0.0013(16) 0.003(2) 0.0001(17)
C3 0.029(2) 0.0196(18) 0.038(3) 0.0024(17) 0.006(2) 0.0000(17)
C4 0.029(2) 0.040(2) 0.030(4) -0.0026(19) -0.003(2) 0.0043(17)
C5 0.032(2) 0.050(2) 0.048(3) 0.005(3) -0.004(4) 0.0065(18)
C6 0.040(3) 0.050(3) 0.053(4) -0.001(3) 0.012(3) 0.021(2)
C7 0.050(3) 0.041(3) 0.036(3) -0.007(2) 0.006(3) 0.012(2)
C8 0.039(3) 0.027(2) 0.041(3) -0.006(2) -0.005(2) 0.0006(19)
C9 0.038(2) 0.0228(17) 0.045(4) 0.001(3) -0.007(3) -0.0035(15)
C10 0.059(4) 0.046(3) 0.043(4) 0.011(2) 0.006(3) 0.002(2)
C11 0.027(2) 0.041(2) 0.043(3) -0.010(2) -0.004(2) 0.0001(18)
C12 0.030(3) 0.074(3) 0.076(5) -0.034(3) -0.007(3) -0.008(2)
C13 0.034(3) 0.044(3) 0.031(3) -0.013(2) -0.004(2) -0.001(2)
C14 0.056(4) 0.076(3) 0.028(3) 0.006(3) 0.004(3) -0.006(3)
C15 0.027(2) 0.031(2) 0.029(3) 0.0007(18) -0.008(2) -0.0005(18)
C16 0.045(3) 0.041(3) 0.028(3) 0.004(2) 0.000(2) 0.003(2)
C17 0.042(3) 0.0271(18) 0.038(4) 0.0001(19) 0.003(2) -0.0050(17)
C18 0.067(4) 0.039(3) 0.029(3) 0.007(2) 0.004(3) -0.014(2)
C19 0.036(3) 0.023(2) 0.039(3) -0.0003(19) -0.006(2) 0.0057(18)
C20 0.052(3) 0.022(2) 0.046(3) -0.004(2) -0.005(3) -0.003(2)
Cl1 0.0279(5) 0.0296(4) 0.0402(7) -0.0036(6) -0.0015(7) 0.0074(3)
P1 0.0255(6) 0.0273(5) 0.0247(7) -0.0024(5) -0.0008(5) -0.0001(4)
P2 0.0267(6) 0.0213(5) 0.0258(6) 0.0012(5) -0.0027(5) 0.0004(4)
Pd1 0.02199(14) 0.02055(12) 0.02237(15) 0.00036(19) -0.0013(2) 0.00188(10)

loop_
_atom_type_symbol
_atom_type_description
_atom_type_scat_dispersion_real
_atom_type_scat_dispersion_imag
_atom_type_scat_source
C C 0.0033 0.0016 'International Tables Vol C Tables 4.2.6.8 and 6.1.1.4'
H H 0.0000 0.0000 'International Tables Vol C Tables 4.2.6.8 and 6.1.1.4'
P P 0.1023 0.0942 'International Tables Vol C Tables 4.2.6.8 and 6.1.1.4'
Cl Cl 0.1484 0.1585 'International Tables Vol C Tables 4.2.6.8 and 6.1.1.4'
Pd Pd -0.9988 1.0072 'International Tables Vol C Tables 4.2.6.8 and 6.1.1.4'

loop_
_geom_angle_atom_site_label_1
_geom_angle_atom_site_label_2
_geom_angle_atom_site_label_3
_geom_angle
C2 C1 Pd1 175.8(4)
C1 C2 C3 176.0(4)
C4 C3 C8 117.5(4)
C4 C3 C2 121.4(4)
C8 C3 C2 121.1(4)
C3 C4 C5 121.0(5)
C6 C5 C4 120.4(5)
C5 C6 C7 119.8(4)
C6 C7 C8 120.5(4)
C7 C8 C3 120.8(4)
C10 C9 P1 112.4(3)
C12 C11 P1 116.3(3)
C14 C13 P1 113.7(3)
C16 C15 P2 112.7(3)
C18 C17 P2 112.4(3)
C20 C19 P2 116.1(3)
C11 P1 C13 105.9(2)
C11 P1 C9 105.8(2)
C13 P1 C9 103.6(2)
C11 P1 Pd1 116.46(14)
C13 P1 Pd1 112.14(15)
C9 P1 Pd1 111.94(17)
C15 P2 C17 104.5(2)
C15 P2 C19 105.1(2)
C17 P2 C19 105.77(19)
C15 P2 Pd1 113.82(13)
C17 P2 Pd1 109.21(14)
C19 P2 Pd1 117.38(14)
C1 Pd1 P2 90.58(12)
C1 Pd1 P1 90.48(12)
P2 Pd1 P1 176.92(5)
C1 Pd1 Cl1 177.71(17)
P2 Pd1 Cl1 89.10(4)
P1 Pd1 Cl1 89.95(4)

loop_
_geom_bond_atom_site_label_1
_geom_bond_atom_site_label_2
_geom_bond_distance
C1 C2 1.210(5)
C1 Pd1 1.947(4)
C2 C3 1.439(5)
C3 C4 1.382(6)
C3 C8 1.405(6)
C4 C5 1.386(5)
C5 C6 1.368(8)
C6 C7 1.367(7)
C7 C8 1.375(6)
C9 C10 1.511(8)
C9 P1 1.825(4)
C11 C12 1.530(6)
C11 P1 1.816(4)
C13 C14 1.516(6)
C13 P1 1.817(5)
C15 C16 1.527(6)
C15 P2 1.809(4)
C17 C18 1.524(7)
C17 P2 1.815(4)
C19 C20 1.522(5)
C19 P2 1.826(4)
Cl1 Pd1 2.3512(8)
P1 Pd1 2.3136(10)
P2 Pd1 2.3055(10)
